data_7154757
loop_
_publ_author_name
'Yang, Hongzhi'
'Liu, Xue'
'Li, Qingong'
'Li, Longbo'
'Zhang, Jing-Ren'
'Tang, Yefeng'

_publ_section_title
;
 Total synthesis and preliminary SAR study of (+-)-merochlorins A and B.
;
_journal_issue 1
_journal_name_full 'Organic &amp; biomolecular chemistry'
_journal_page_first 198
_journal_page_last 205
_journal_paper_doi 10.1039/c5ob01946j
_journal_volume 14
_journal_year 2015
_chemical_formula_moiety 'C26 H33 Cl O4'
_chemical_formula_sum 'C26 H33 Cl O4'
_chemical_formula_weight 444.97
_chemical_name_common '[3+2] + DA product'
_chemical_name_systematic 'compound 18'
_space_group_crystal_system monoclinic
_space_group_IT_number 14
_space_group_name_Hall '-P 2ybc'
_space_group_name_H-M_alt 'P 1 21/c 1'
_symmetry_space_group_name_Hall '-P 2ybc'
_symmetry_space_group_name_H-M 'P 1 21/c 1'
_atom_sites_solution_hydrogens geom
_atom_sites_solution_primary iterative
_audit_creation_date 2014-06-10
_audit_creation_method
;
  Olex2 1.2
  (compiled Apr 23 2013 17:54:37, GUI svn.r4466)
;
_audit_update_record
;
2015-07-15 deposited with the CCDC.
2015-10-13 downloaded from the CCDC.
;
_cell_angle_alpha 90
_cell_angle_beta 101.774(5)
_cell_angle_gamma 90
_cell_formula_units_Z 4
_cell_length_a 12.8200(5)
_cell_length_b 14.6670(7)
_cell_length_c 12.6709(7)
_cell_measurement_reflns_used 4046
_cell_measurement_temperature 179.99(10)
_cell_measurement_theta_max 28.2520
_cell_measurement_theta_min 3.2260
_cell_volume 2332.4(2)
_computing_cell_refinement
;
CrysAlisPro, Agilent Technologies,
Version 1.171.36.32 (release 02-08-2013 CrysAlis171 .NET)
(compiled Aug  2 2013,16:46:58)
;
_computing_data_collection
;
CrysAlisPro, Agilent Technologies,
Version 1.171.36.32 (release 02-08-2013 CrysAlis171 .NET)
(compiled Aug  2 2013,16:46:58)
;
_computing_data_reduction
;
CrysAlisPro, Agilent Technologies,
Version 1.171.36.32 (release 02-08-2013 CrysAlis171 .NET)
(compiled Aug  2 2013,16:46:58)
;
_computing_molecular_graphics
;
O. V. Dolomanov, L. J. Bourhis, R. J. Gildea, J. A. K. Howard and H. Puschmann,
OLEX2: a complete structure solution, refinement and analysis program.
J. Appl. Cryst. (2009). 42, 339-341.
;
_computing_publication_material
;
O. V. Dolomanov, L. J. Bourhis, R. J. Gildea, J. A. K. Howard and H. Puschmann,
OLEX2: a complete structure solution, refinement and analysis program.
J. Appl. Cryst. (2009). 42, 339-341.
;
_computing_structure_refinement
;
XL, G.M. Sheldrick, Acta Cryst.
(2008). A64, 112-122
;
_computing_structure_solution 'SUPERFLIP, J. Appl. Cryst. (2007) 40, 786-790'
_diffrn_ambient_temperature 179.99(10)
_diffrn_detector_area_resol_mean 10.3914
_diffrn_measured_fraction_theta_full 0.9981
_diffrn_measured_fraction_theta_max 0.8497
_diffrn_measurement_details
;
  1 omega   40.00   91.00   1.0000    6.0000
omega____ theta____ kappa____ phi______ frames
    -       10.7017  178.0000   30.0000 51

  2 omega  -62.00   39.00   1.0000    6.0000
omega____ theta____ kappa____ phi______ frames
    -       10.7017  -19.0000    0.0000 101

  3 omega  -53.00   11.00   1.0000    6.0000
omega____ theta____ kappa____ phi______ frames
    -       10.7017  -57.0000  150.0000 64
;
_diffrn_measurement_device_type 'SuperNova, Dual, Cu at zero, Atlas'
_diffrn_measurement_method '\w scans'
_diffrn_orient_matrix_UB_11 -0.0382228000
_diffrn_orient_matrix_UB_12 0.0353701000
_diffrn_orient_matrix_UB_13 -0.0129835000
_diffrn_orient_matrix_UB_21 -0.0037933000
_diffrn_orient_matrix_UB_22 -0.0088875000
_diffrn_orient_matrix_UB_23 -0.0556737000
_diffrn_orient_matrix_UB_31 -0.0414408000
_diffrn_orient_matrix_UB_32 -0.0317852000
_diffrn_orient_matrix_UB_33 0.0011373000
_diffrn_radiation_monochromator mirror
_diffrn_radiation_type 'Mo K\a'
_diffrn_radiation_wavelength 0.7107
_diffrn_reflns_av_R_equivalents 0.0397
_diffrn_reflns_av_unetI/netI 0.0563
_diffrn_reflns_laue_measured_fraction_full 0.999
_diffrn_reflns_laue_measured_fraction_max 0.849
_diffrn_reflns_limit_h_max 16
_diffrn_reflns_limit_h_min -17
_diffrn_reflns_limit_k_max 19
_diffrn_reflns_limit_k_min -18
_diffrn_reflns_limit_l_max 17
_diffrn_reflns_limit_l_min -17
_diffrn_reflns_number 12808
_diffrn_reflns_point_group_measured_fraction_full 0.999
_diffrn_reflns_point_group_measured_fraction_max 0.849
_diffrn_reflns_theta_full 25.242
_diffrn_reflns_theta_max 29.085
_diffrn_reflns_theta_min 2.889
_diffrn_source 'SuperNova (Mo) X-ray Source'
_exptl_absorpt_coefficient_mu 0.193
_exptl_absorpt_correction_T_max 1.00000
_exptl_absorpt_correction_T_min 0.84071
_exptl_absorpt_correction_type multi-scan
_exptl_absorpt_process_details
;
CrysAlisPro, Agilent Technologies,
Version 1.171.36.32 (release 02-08-2013 CrysAlis171 .NET)
(compiled Aug  2 2013,16:46:58)
Empirical absorption correction using spherical harmonics,
 implemented in SCALE3 ABSPACK scaling algorithm.
;
_exptl_crystal_density_diffrn 1.267
_exptl_crystal_F_000 952
_exptl_crystal_recrystallization_method 'Re-crystallisation from solvent: pet/EtOAc'
_exptl_crystal_size_max 0.2
_exptl_crystal_size_mid 0.1
_exptl_crystal_size_min 0.1
_refine_diff_density_max 0.288
_refine_diff_density_min -0.335
_refine_diff_density_rms 0.053
_refine_ls_extinction_method none
_refine_ls_goodness_of_fit_ref 1.030
_refine_ls_hydrogen_treatment constr
_refine_ls_matrix_type full
_refine_ls_number_parameters 286
_refine_ls_number_reflns 5308
_refine_ls_number_restraints 0
_refine_ls_restrained_S_all 1.030
_refine_ls_R_factor_all 0.0833
_refine_ls_R_factor_gt 0.0488
_refine_ls_shift/su_max 0.010
_refine_ls_shift/su_mean 0.000
_refine_ls_structure_factor_coef Fsqd
_refine_ls_weighting_details 'w=1/[\s^2^(Fo^2^)+(0.0316P)^2^+1.3452P] where P=(Fo^2^+2Fc^2^)/3'
_refine_ls_weighting_scheme calc
_refine_ls_wR_factor_gt 0.0944
_refine_ls_wR_factor_ref 0.1114
_reflns_Friedel_coverage 0.000
_reflns_number_gt 3699
_reflns_number_total 5308
_reflns_threshold_expression 'I > 2\s(I)'
_cod_data_source_file c5ob01946j2.cif
_cod_data_source_block exp_3659
_cod_depositor_comments 'Adding full bibliography for 7154757--7154758.cif.'
_cod_database_code 7154757
_chemical_oxdiff_formula C23H18Cl1O4
_reflns_odcompleteness_completeness 99.81
_reflns_odcompleteness_iscentric 1
_reflns_odcompleteness_theta 25.97
_olex2_refinement_description
;
1. Fixed Uiso
 At 1.2 times of:
  All C(H) groups, All C(H,H) groups
 At 1.5 times of:
  All C(H,H,H) groups
2.a Ternary CH refined with riding coordinates:
 C4(H4), C9(H9), C14(H14)
2.b Secondary CH2 refined with riding coordinates:
 C8(H8A,H8B), C11(H11A,H11B), C13(H13A,H13B), C17(H17A,H17B), C18(H18A,H18B)
2.c Aromatic/amide H refined with riding coordinates:
 C6(H6), C19(H19)
2.d Idealised Me refined as rotating group:
 C16(H16A,H16B,H16C), C21(H21A,H21B,H21C), C22(H22A,H22B,H22C), C24(H24A,H24B,
 H24C), C25(H25A,H25B,H25C), C31(H31A,H31B,H31C)
;
_shelx_estimated_absorpt_t_max 0.981
_shelx_estimated_absorpt_t_min 0.962
_shelx_space_group_comment
;
The symmetry employed for this shelxl refinement is uniquely defined
by the following loop, which should always be used as a source of
symmetry information in preference to the above space-group names.
They are only intended as comments.
;
_shelxl_version_number 2013-3

loop_
_space_group_symop_operation_xyz
'x, y, z'
'-x, y+1/2, -z+1/2'
'-x, -y, -z'
'x, -y-1/2, z-1/2'

loop_
_atom_site_label
_atom_site_type_symbol
_atom_site_fract_x
_atom_site_fract_y
_atom_site_fract_z
_atom_site_U_iso_or_equiv
_atom_site_adp_type
_atom_site_occupancy
_atom_site_site_symmetry_order
_atom_site_calc_flag
_atom_site_refinement_flags_posn
_atom_site_refinement_flags_adp
C1 C 0.08478(14) 0.63628(13) 0.40172(15) 0.0214(4) Uani 1 1 d . .
C2 C 0.06819(14) 0.71489(14) 0.45055(16) 0.0233(4) Uani 1 1 d . .
C3 C 0.15570(15) 0.77507(14) 0.49739(15) 0.0230(4) Uani 1 1 d . .
C4 C 0.26871(14) 0.74156(13) 0.49299(14) 0.0200(4) Uani 1 1 d . .
H4 H 0.2944 0.7033 0.5585 0.024 Uiso 1 1 calc R U
C5 C 0.34367(15) 0.82059(13) 0.49763(15) 0.0220(4) Uani 1 1 d . .
C6 C 0.36825(15) 0.85826(14) 0.40972(15) 0.0238(4) Uani 1 1 d . .
H6 H 0.4179 0.9071 0.4175 0.029 Uiso 1 1 calc R U
C7 C 0.32030(15) 0.82577(13) 0.30244(15) 0.0240(4) Uani 1 1 d . .
C8 C 0.25085(15) 0.74181(13) 0.29214(15) 0.0220(4) Uani 1 1 d . .
H8A H 0.2636 0.7050 0.2305 0.026 Uiso 1 1 calc R U
H8B H 0.1752 0.7609 0.2761 0.026 Uiso 1 1 calc R U
C9 C 0.27098(14) 0.68196(13) 0.39366(15) 0.0193(4) Uani 1 1 d . .
H9 H 0.3441 0.6555 0.4022 0.023 Uiso 1 1 calc R U
C10 C 0.19241(14) 0.60259(13) 0.39179(15) 0.0200(4) Uani 1 1 d . .
C11 C 0.23670(15) 0.53051(13) 0.47985(15) 0.0229(4) Uani 1 1 d . .
H11A H 0.2842 0.5593 0.5424 0.028 Uiso 1 1 calc R U
H11B H 0.1780 0.4989 0.5050 0.028 Uiso 1 1 calc R U
C12 C 0.29787(15) 0.46521(13) 0.42279(16) 0.0231(4) Uani 1 1 d . .
C13 C 0.25253(15) 0.47080(14) 0.30200(16) 0.0246(4) Uani 1 1 d . .
H13A H 0.2219 0.4114 0.2743 0.030 Uiso 1 1 calc R U
H13B H 0.3089 0.4878 0.2627 0.030 Uiso 1 1 calc R U
C14 C 0.16553(14) 0.54449(13) 0.28770(15) 0.0206(4) Uani 1 1 d . .
H14 H 0.1697 0.5832 0.2237 0.025 Uiso 1 1 calc R U
C15 C 0.04845(15) 0.51334(13) 0.28182(16) 0.0236(4) Uani 1 1 d . .
C16 C 0.45351(17) 0.92430(15) 0.61521(18) 0.0339(5) Uani 1 1 d . .
H16A H 0.5172 0.9096 0.5869 0.051 Uiso 1 1 calc R U
H16B H 0.4743 0.9383 0.6923 0.051 Uiso 1 1 calc R U
H16C H 0.4177 0.9773 0.5767 0.051 Uiso 1 1 calc R U
C17 C -0.01929(15) 0.53005(14) 0.17001(16) 0.0270(5) Uani 1 1 d . .
H17A H 0.0096 0.4931 0.1172 0.032 Uiso 1 1 calc R U
H17B H -0.0127 0.5950 0.1511 0.032 Uiso 1 1 calc R U
C18 C -0.13803(15) 0.50727(15) 0.15887(18) 0.0311(5) Uani 1 1 d . .
H18A H -0.1476 0.4403 0.1552 0.037 Uiso 1 1 calc R U
H18B H -0.1628 0.5295 0.2233 0.037 Uiso 1 1 calc R U
C19 C -0.20435(16) 0.54997(15) 0.05966(18) 0.0311(5) Uani 1 1 d . .
H19 H -0.2140 0.5161 -0.0055 0.037 Uiso 1 1 calc R U
C20 C -0.25035(16) 0.63103(15) 0.05579(18) 0.0324(5) Uani 1 1 d . .
C21 C -0.31298(17) 0.66952(17) -0.0484(2) 0.0394(6) Uani 1 1 d . .
H21A H -0.3092 0.6274 -0.1076 0.059 Uiso 1 1 calc R U
H21B H -0.2829 0.7286 -0.0627 0.059 Uiso 1 1 calc R U
H21C H -0.3875 0.6776 -0.0427 0.059 Uiso 1 1 calc R U
C22 C -0.2419(2) 0.69202(19) 0.1521(2) 0.0548(7) Uani 1 1 d . .
H22A H -0.3086 0.6897 0.1785 0.082 Uiso 1 1 calc R U
H22B H -0.2286 0.7548 0.1317 0.082 Uiso 1 1 calc R U
H22C H -0.1829 0.6715 0.2091 0.082 Uiso 1 1 calc R U
C23 C 0.38261(16) 0.41601(14) 0.46922(17) 0.0280(5) Uani 1 1 d . .
C24 C 0.42403(17) 0.41482(15) 0.58935(18) 0.0347(5) Uani 1 1 d . .
H24A H 0.3770 0.4513 0.6248 0.052 Uiso 1 1 calc R U
H24B H 0.4961 0.4405 0.6058 0.052 Uiso 1 1 calc R U
H24C H 0.4259 0.3519 0.6156 0.052 Uiso 1 1 calc R U
C25 C 0.44637(17) 0.36042(15) 0.40527(19) 0.0355(5) Uani 1 1 d . .
H25A H 0.4100 0.3597 0.3293 0.053 Uiso 1 1 calc R U
H25B H 0.4533 0.2979 0.4331 0.053 Uiso 1 1 calc R U
H25C H 0.5173 0.3874 0.4117 0.053 Uiso 1 1 calc R U
C31 C 0.03242(17) 0.41855(14) 0.32370(18) 0.0311(5) Uani 1 1 d . .
H31A H 0.0834 0.4084 0.3916 0.047 Uiso 1 1 calc R U
H31B H 0.0439 0.3731 0.2705 0.047 Uiso 1 1 calc R U
H31C H -0.0404 0.4130 0.3360 0.047 Uiso 1 1 calc R U
Cl1 Cl -0.05950(4) 0.75186(4) 0.45367(5) 0.03463(15) Uani 1 1 d . .
O1 O 0.00774(10) 0.57977(9) 0.35467(11) 0.0263(3) Uani 1 1 d . .
O2 O 0.14251(11) 0.84768(10) 0.53927(12) 0.0314(3) Uani 1 1 d . .
O3 O 0.38222(11) 0.84764(10) 0.60006(10) 0.0282(3) Uani 1 1 d . .
O4 O 0.33506(13) 0.86625(10) 0.22253(11) 0.0379(4) Uani 1 1 d . .

loop_
_atom_site_aniso_label
_atom_site_aniso_U_11
_atom_site_aniso_U_22
_atom_site_aniso_U_33
_atom_site_aniso_U_23
_atom_site_aniso_U_13
_atom_site_aniso_U_12
C1 0.0225(9) 0.0250(10) 0.0167(9) 0.0045(8) 0.0042(8) -0.0002(8)
C2 0.0190(9) 0.0274(11) 0.0247(10) 0.0017(8) 0.0073(8) 0.0035(8)
C3 0.0288(10) 0.0250(11) 0.0164(9) 0.0032(8) 0.0078(8) 0.0030(9)
C4 0.0238(9) 0.0211(10) 0.0150(9) 0.0017(8) 0.0037(8) 0.0013(8)
C5 0.0235(9) 0.0229(10) 0.0184(10) -0.0026(8) 0.0013(8) 0.0037(8)
C6 0.0257(10) 0.0231(10) 0.0224(10) -0.0016(8) 0.0043(8) -0.0038(8)
C7 0.0280(10) 0.0246(11) 0.0201(10) 0.0004(8) 0.0069(9) 0.0013(9)
C8 0.0247(9) 0.0254(11) 0.0157(9) -0.0007(8) 0.0035(8) -0.0001(8)
C9 0.0193(9) 0.0210(10) 0.0174(9) -0.0007(8) 0.0031(8) 0.0023(8)
C10 0.0220(9) 0.0211(10) 0.0168(9) 0.0008(8) 0.0038(8) 0.0028(8)
C11 0.0254(9) 0.0230(10) 0.0194(10) 0.0018(8) 0.0023(8) 0.0024(8)
C12 0.0249(9) 0.0214(10) 0.0232(10) -0.0007(8) 0.0056(8) -0.0006(8)
C13 0.0258(10) 0.0235(10) 0.0247(11) -0.0028(8) 0.0051(8) 0.0025(8)
C14 0.0233(9) 0.0201(10) 0.0184(10) 0.0007(8) 0.0044(8) 0.0000(8)
C15 0.0264(10) 0.0219(10) 0.0228(10) -0.0021(8) 0.0053(8) -0.0009(8)
C16 0.0335(11) 0.0386(13) 0.0276(12) -0.0098(10) 0.0019(9) -0.0104(10)
C17 0.0246(10) 0.0267(11) 0.0273(11) 0.0013(9) 0.0001(9) -0.0028(9)
C18 0.0249(10) 0.0309(12) 0.0352(12) -0.0002(10) 0.0009(9) -0.0059(9)
C19 0.0264(10) 0.0321(12) 0.0327(12) -0.0043(10) 0.0011(9) -0.0058(9)
C20 0.0229(10) 0.0338(12) 0.0395(13) -0.0016(10) 0.0041(9) -0.0036(9)
C21 0.0288(11) 0.0415(14) 0.0469(15) 0.0050(11) 0.0050(10) 0.0028(10)
C22 0.0552(16) 0.0463(16) 0.0563(18) -0.0133(13) -0.0040(14) 0.0106(13)
C23 0.0261(10) 0.0226(11) 0.0345(12) 0.0017(9) 0.0043(9) 0.0008(9)
C24 0.0330(11) 0.0326(13) 0.0346(13) 0.0051(10) -0.0019(10) 0.0036(10)
C25 0.0283(11) 0.0313(12) 0.0459(14) 0.0009(11) 0.0049(10) 0.0051(9)
C31 0.0332(11) 0.0254(11) 0.0343(12) 0.0060(9) 0.0057(10) -0.0034(9)
Cl1 0.0241(2) 0.0382(3) 0.0439(3) -0.0023(3) 0.0124(2) 0.0066(2)
O1 0.0236(7) 0.0282(8) 0.0279(8) -0.0047(6) 0.0069(6) -0.0032(6)
O2 0.0353(8) 0.0275(8) 0.0334(8) -0.0070(7) 0.0121(7) 0.0025(6)
O3 0.0334(7) 0.0320(8) 0.0176(7) -0.0039(6) 0.0014(6) -0.0076(6)
O4 0.0591(10) 0.0356(9) 0.0200(8) 0.0007(7) 0.0107(7) -0.0145(8)

loop_
_atom_type_symbol
_atom_type_description
_atom_type_scat_dispersion_real
_atom_type_scat_dispersion_imag
_atom_type_scat_source
C C 0.0033 0.0016 'International Tables Vol C Tables 4.2.6.8 and 6.1.1.4'
H H 0.0000 0.0000 'International Tables Vol C Tables 4.2.6.8 and 6.1.1.4'
Cl Cl 0.1484 0.1585 'International Tables Vol C Tables 4.2.6.8 and 6.1.1.4'
O O 0.0106 0.0060 'International Tables Vol C Tables 4.2.6.8 and 6.1.1.4'

loop_
_geom_angle_atom_site_label_1
_geom_angle_atom_site_label_2
_geom_angle_atom_site_label_3
_geom_angle
C2 C1 C10 123.86(17)
O1 C1 C2 124.47(17)
O1 C1 C10 111.66(16)
C1 C2 C3 121.73(17)
C1 C2 Cl1 121.16(15)
C3 C2 Cl1 117.02(15)
C2 C3 C4 116.35(17)
O2 C3 C2 122.98(18)
O2 C3 C4 120.67(18)
C3 C4 H4 107.6
C5 C4 C3 110.59(16)
C5 C4 H4 107.6
C5 C4 C9 110.65(15)
C9 C4 C3 112.69(15)
C9 C4 H4 107.6
C6 C5 C4 123.01(17)
C6 C5 O3 125.23(18)
O3 C5 C4 111.76(16)
C5 C6 H6 119.4
C5 C6 C7 121.14(18)
C7 C6 H6 119.4
C6 C7 C8 118.54(17)
O4 C7 C6 120.57(18)
O4 C7 C8 120.88(17)
C7 C8 H8A 108.9
C7 C8 H8B 108.9
C7 C8 C9 113.50(15)
H8A C8 H8B 107.7
C9 C8 H8A 108.9
C9 C8 H8B 108.9
C4 C9 H9 107.8
C8 C9 C4 109.43(15)
C8 C9 H9 107.8
C8 C9 C10 115.01(15)
C10 C9 C4 108.76(15)
C10 C9 H9 107.8
C1 C10 C9 111.21(16)
C1 C10 C11 111.82(16)
C1 C10 C14 101.81(14)
C9 C10 C11 111.17(15)
C9 C10 C14 117.47(15)
C14 C10 C11 102.81(15)
C10 C11 H11A 111.0
C10 C11 H11B 111.0
H11A C11 H11B 109.0
C12 C11 C10 103.67(15)
C12 C11 H11A 111.0
C12 C11 H11B 111.0
C11 C12 C13 108.50(15)
C23 C12 C11 125.86(18)
C23 C12 C13 125.45(18)
C12 C13 H13A 110.5
C12 C13 H13B 110.5
C12 C13 C14 105.96(15)
H13A C13 H13B 108.7
C14 C13 H13A 110.5
C14 C13 H13B 110.5
C10 C14 H14 109.8
C10 C14 C15 104.31(15)
C13 C14 C10 104.86(14)
C13 C14 H14 109.8
C13 C14 C15 117.96(16)
C15 C14 H14 109.8
C17 C15 C14 111.02(16)
C31 C15 C14 116.78(16)
C31 C15 C17 112.38(16)
O1 C15 C14 103.42(14)
O1 C15 C17 105.23(15)
O1 C15 C31 106.84(16)
H16A C16 H16B 109.5
H16A C16 H16C 109.5
H16B C16 H16C 109.5
O3 C16 H16A 109.5
O3 C16 H16B 109.5
O3 C16 H16C 109.5
C15 C17 H17A 108.6
C15 C17 H17B 108.6
C15 C17 C18 114.62(17)
H17A C17 H17B 107.6
C18 C17 H17A 108.6
C18 C17 H17B 108.6
C17 C18 H18A 109.3
C17 C18 H18B 109.3
H18A C18 H18B 108.0
C19 C18 C17 111.52(17)
C19 C18 H18A 109.3
C19 C18 H18B 109.3
C18 C19 H19 117.4
C20 C19 C18 125.2(2)
C20 C19 H19 117.4
C19 C20 C21 121.5(2)
C19 C20 C22 123.2(2)
C22 C20 C21 115.3(2)
C20 C21 H21A 109.5
C20 C21 H21B 109.5
C20 C21 H21C 109.5
H21A C21 H21B 109.5
H21A C21 H21C 109.5
H21B C21 H21C 109.5
C20 C22 H22A 109.5
C20 C22 H22B 109.5
C20 C22 H22C 109.5
H22A C22 H22B 109.5
H22A C22 H22C 109.5
H22B C22 H22C 109.5
C12 C23 C24 122.57(19)
C12 C23 C25 122.6(2)
C25 C23 C24 114.84(17)
C23 C24 H24A 109.5
C23 C24 H24B 109.5
C23 C24 H24C 109.5
H24A C24 H24B 109.5
H24A C24 H24C 109.5
H24B C24 H24C 109.5
C23 C25 H25A 109.5
C23 C25 H25B 109.5
C23 C25 H25C 109.5
H25A C25 H25B 109.5
H25A C25 H25C 109.5
H25B C25 H25C 109.5
C15 C31 H31A 109.5
C15 C31 H31B 109.5
C15 C31 H31C 109.5
H31A C31 H31B 109.5
H31A C31 H31C 109.5
H31B C31 H31C 109.5
C1 O1 C15 111.00(14)
C5 O3 C16 117.14(16)

loop_
_geom_bond_atom_site_label_1
_geom_bond_atom_site_label_2
_geom_bond_distance
C1 C2 1.346(3)
C1 C10 1.495(3)
C1 O1 1.333(2)
C2 C3 1.455(3)
C2 Cl1 1.7325(19)
C3 C4 1.542(3)
C3 O2 1.217(2)
C4 H4 1.0000
C4 C5 1.499(3)
C4 C9 1.538(3)
C5 C6 1.337(3)
C5 O3 1.351(2)
C6 H6 0.9500
C6 C7 1.453(3)
C7 C8 1.510(3)
C7 O4 1.221(2)
C8 H8A 0.9900
C8 H8B 0.9900
C8 C9 1.535(3)
C9 H9 1.0000
C9 C10 1.536(3)
C10 C11 1.558(3)
C10 C14 1.549(3)
C11 H11A 0.9900
C11 H11B 0.9900
C11 C12 1.512(3)
C12 C13 1.525(3)
C12 C23 1.336(3)
C13 H13A 0.9900
C13 H13B 0.9900
C13 C14 1.537(3)
C14 H14 1.0000
C14 C15 1.556(3)
C15 C17 1.523(3)
C15 C31 1.517(3)
C15 O1 1.507(2)
C16 H16A 0.9800
C16 H16B 0.9800
C16 H16C 0.9800
C16 O3 1.437(2)
C17 H17A 0.9900
C17 H17B 0.9900
C17 C18 1.537(3)
C18 H18A 0.9900
C18 H18B 0.9900
C18 C19 1.503(3)
C19 H19 0.9500
C19 C20 1.324(3)
C20 C21 1.508(3)
C20 C22 1.499(3)
C21 H21A 0.9800
C21 H21B 0.9800
C21 H21C 0.9800
C22 H22A 0.9800
C22 H22B 0.9800
C22 H22C 0.9800
C23 C24 1.506(3)
C23 C25 1.503(3)
C24 H24A 0.9800
C24 H24B 0.9800
C24 H24C 0.9800
C25 H25A 0.9800
C25 H25B 0.9800
C25 H25C 0.9800
C31 H31A 0.9800
C31 H31B 0.9800
C31 H31C 0.9800
